data_7206167
loop_
_publ_author_name
'Herrero, Santiago'
'Jim\'enez-Aparicio, Reyes'
'Perles, Josefina'
'Priego, Jos\'e L.'
'Saguar, Susana'
'Urbanos, Francisco A.'

_publ_section_title
;
 Microwave methods for the synthesis of paddlewheel diruthenium
 compounds with N,N-donor ligands
;
_journal_issue 7
_journal_name_full 'Green Chemistry'
_journal_page_first 1885
_journal_paper_doi 10.1039/c0gc00800a
_journal_volume 13
_journal_year 2011
_chemical_formula_moiety 'C60 H60 Cl N8 O8 Ru2'
_chemical_formula_sum 'C60 H60 Cl N8 O8 Ru2'
_chemical_formula_weight 1258.75
_chemical_name_systematic
;
?
;
_space_group_IT_number 56
_symmetry_cell_setting orthorhombic
_symmetry_space_group_name_Hall '-P 2ab 2ac'
_symmetry_space_group_name_H-M 'P c c n'
_atom_sites_solution_hydrogens geom
_atom_sites_solution_primary direct
_atom_sites_solution_secondary difmap
_audit_creation_method SHELXL-97
_cell_angle_alpha 90.00
_cell_angle_beta 90.00
_cell_angle_gamma 90.00
_cell_formula_units_Z 4
_cell_length_a 14.2592(8)
_cell_length_b 14.2608(8)
_cell_length_c 30.4171(18)
_cell_measurement_temperature 293(2)
_cell_volume 6185.2(6)
_computing_structure_refinement 'SHELXL-97 (Sheldrick, 1997)'
_diffrn_ambient_temperature 293(2)
_diffrn_measured_fraction_theta_full 0.943
_diffrn_measured_fraction_theta_max 0.943
_diffrn_radiation_monochromator graphite
_diffrn_radiation_source 'fine-focus sealed tube'
_diffrn_radiation_type MoK\a
_diffrn_radiation_wavelength 0.71073
_diffrn_reflns_av_R_equivalents 0.1297
_diffrn_reflns_av_sigmaI/netI 0.1025
_diffrn_reflns_limit_h_max 18
_diffrn_reflns_limit_h_min -19
_diffrn_reflns_limit_k_max 12
_diffrn_reflns_limit_k_min -18
_diffrn_reflns_limit_l_max 41
_diffrn_reflns_limit_l_min -41
_diffrn_reflns_number 56611
_diffrn_reflns_theta_full 29.24
_diffrn_reflns_theta_max 29.24
_diffrn_reflns_theta_min 1.34
_exptl_absorpt_coefficient_mu 0.589
_exptl_absorpt_correction_T_max 0.8913
_exptl_absorpt_correction_T_min 0.8572
_exptl_absorpt_correction_type multi-scan
_exptl_absorpt_process_details sadabs
_exptl_crystal_colour 'deep purple'
_exptl_crystal_density_diffrn 1.352
_exptl_crystal_density_method 'not measured'
_exptl_crystal_description prismatic
_exptl_crystal_F_000 2580
_exptl_crystal_size_max 0.27
_exptl_crystal_size_mid 0.22
_exptl_crystal_size_min 0.20
_refine_diff_density_max 1.476
_refine_diff_density_min -0.639
_refine_diff_density_rms 0.172
_refine_ls_extinction_coef 0.0009(3)
_refine_ls_extinction_expression Fc^*^=kFc[1+0.001xFc^2^\l^3^/sin(2\q)]^-1/4^
_refine_ls_extinction_method SHELXL
_refine_ls_goodness_of_fit_ref 0.987
_refine_ls_hydrogen_treatment refxyz
_refine_ls_matrix_type full
_refine_ls_number_parameters 359
_refine_ls_number_reflns 7940
_refine_ls_number_restraints 0
_refine_ls_restrained_S_all 0.987
_refine_ls_R_factor_all 0.2048
_refine_ls_R_factor_gt 0.0778
_refine_ls_shift/su_max 0.023
_refine_ls_shift/su_mean 0.004
_refine_ls_structure_factor_coef Fsqd
_refine_ls_weighting_details 'calc w=1/[\s^2^(Fo^2^)+(0.1670P)^2^+23.5274P] where P=(Fo^2^+2Fc^2^)/3'
_refine_ls_weighting_scheme calc
_refine_ls_wR_factor_gt 0.2314
_refine_ls_wR_factor_ref 0.3492
_reflns_number_gt 2776
_reflns_number_total 7940
_reflns_threshold_expression >2sigma(I)
_cod_data_source_file c0gc00800a.txt
_cod_data_source_block jss18
_cod_depositor_comments
;
The following automatic conversions were performed:

'_symmetry_cell_setting' value 'Orthorhombic' changed to
'orthorhombic' according to
/home/saulius/struct/CIF-dictionaries/cif_core.dic dictionary named
'cif_core.dic' version 2.4.1 from 2010-06-29.

Automatic conversion script
Id: cif_fix_values 1715 2011-07-08 13:25:40Z adriana 
;
_cod_original_sg_symbol_H-M Pccn
_cod_database_code 7206167

loop_
_symmetry_equiv_pos_as_xyz
'x, y, z'
'-x+1/2, -y+1/2, z'
'-x, y+1/2, -z+1/2'
'x+1/2, -y, -z+1/2'
'-x, -y, -z'
'x-1/2, y-1/2, -z'
'x, -y-1/2, z-1/2'
'-x-1/2, y, z-1/2'

loop_
_atom_site_label
_atom_site_type_symbol
_atom_site_fract_x
_atom_site_fract_y
_atom_site_fract_z
_atom_site_U_iso_or_equiv
_atom_site_adp_type
_atom_site_occupancy
_atom_site_symmetry_multiplicity
_atom_site_calc_flag
_atom_site_refinement_flags
_atom_site_disorder_assembly
_atom_site_disorder_group
C8 C 0.8099(11) 0.4261(13) 0.4759(5) 0.125(6) Uani 1 1 d . . .
H8A H 0.7792 0.4363 0.5036 0.188 Uiso 1 1 calc R . .
H8B H 0.7855 0.3702 0.4625 0.188 Uiso 1 1 calc R . .
H8C H 0.7987 0.4787 0.4570 0.188 Uiso 1 1 calc R . .
C14 C 1.3742(8) -0.0027(9) 0.1632(4) 0.071(3) Uani 1 1 d . . .
H14 H 1.4119 0.0051 0.1385 0.085 Uiso 1 1 calc R . .
C24 C 1.0752(13) -0.1901(11) 0.4760(5) 0.125(6) Uani 1 1 d . . .
H24A H 1.0653 -0.2209 0.5037 0.188 Uiso 1 1 calc R . .
H24B H 1.1314 -0.2138 0.4626 0.188 Uiso 1 1 calc R . .
H24C H 1.0227 -0.2019 0.4570 0.188 Uiso 1 1 calc R . .
C28 C 0.9221(9) 0.1821(9) 0.1663(4) 0.075(3) Uani 1 1 d . . .
C29 C 0.9982(9) 0.1259(8) 0.1632(4) 0.073(3) Uani 1 1 d . . .
H29 H 1.0060 0.0877 0.1387 0.087 Uiso 1 1 calc R . .
C31 C 0.8515(13) 0.1233(11) 0.1006(5) 0.127(6) Uani 1 1 d . . .
H31A H 0.8016 0.1375 0.0804 0.190 Uiso 1 1 calc R . .
H31B H 0.8411 0.0626 0.1133 0.190 Uiso 1 1 calc R . .
H31C H 0.9102 0.1233 0.0851 0.190 Uiso 1 1 calc R . .
O5 O 1.0842(7) -0.0926(6) 0.4828(3) 0.091(3) Uani 1 1 d . . .
O6 O 0.8538(7) 0.1899(7) 0.1333(4) 0.114(4) Uani 1 1 d . . .
C1 C 1.1389(7) 0.4022(7) 0.3050(3) 0.057(3) Uani 1 1 d . . .
H1 H 1.1008 0.4551 0.3054 0.068 Uiso 1 1 calc R . .
C2 C 1.0852(7) 0.3689(7) 0.3760(3) 0.054(2) Uani 1 1 d . . .
C3 C 0.9918(8) 0.3813(8) 0.3689(3) 0.067(3) Uani 1 1 d . . .
H3 H 0.9689 0.3786 0.3403 0.080 Uiso 1 1 calc R . .
C4 C 0.9286(8) 0.3981(8) 0.4037(4) 0.071(3) Uani 1 1 d . . .
H4 H 0.8651 0.4070 0.3979 0.085 Uiso 1 1 calc R . .
C5 C 0.9611(9) 0.4013(8) 0.4458(4) 0.069(3) Uani 1 1 d . . .
C6 C 1.0561(9) 0.3874(8) 0.4537(4) 0.074(3) Uani 1 1 d . . .
H6 H 1.0783 0.3872 0.4825 0.089 Uiso 1 1 calc R . .
C7 C 1.1178(7) 0.3738(7) 0.4193(3) 0.061(3) Uani 1 1 d . . .
H7 H 1.1817 0.3679 0.4250 0.073 Uiso 1 1 calc R . .
C10 C 1.3197(7) 0.0512(7) 0.2335(3) 0.057(3) Uani 1 1 d . . .
C11 C 1.2644(9) -0.0266(8) 0.2368(4) 0.077(3) Uani 1 1 d . . .
H11 H 1.2273 -0.0352 0.2616 0.093 Uiso 1 1 calc R . .
C12 C 1.2633(9) -0.0934(9) 0.2032(4) 0.084(4) Uani 1 1 d . . .
H12 H 1.2260 -0.1466 0.2056 0.101 Uiso 1 1 calc R . .
C13 C 1.3183(8) -0.0791(9) 0.1665(4) 0.076(3) Uani 1 1 d . . .
C15 C 1.3754(7) 0.0644(8) 0.1964(3) 0.063(3) Uani 1 1 d . . .
H15 H 1.4130 0.1175 0.1938 0.076 Uiso 1 1 calc R . .
C16 C 1.3771(11) -0.1489(13) 0.1007(5) 0.125(6) Uani 1 1 d . . .
H16A H 1.3626 -0.1980 0.0802 0.187 Uiso 1 1 calc R . .
H16B H 1.4375 -0.1603 0.1135 0.187 Uiso 1 1 calc R . .
H16C H 1.3779 -0.0897 0.0856 0.187 Uiso 1 1 calc R . .
C17 C 1.0973(7) 0.1388(7) 0.3050(3) 0.056(3) Uani 1 1 d . . .
H17 H 1.0442 0.1009 0.3056 0.068 Uiso 1 1 calc R . .
C18 C 1.1308(7) 0.0845(7) 0.3759(3) 0.053(2) Uani 1 1 d . . .
C19 C 1.1189(8) -0.0086(8) 0.3687(3) 0.069(3) Uani 1 1 d . . .
H19 H 1.1224 -0.0316 0.3402 0.083 Uiso 1 1 calc R . .
C20 C 1.1013(8) -0.0717(8) 0.4038(4) 0.071(3) Uani 1 1 d . . .
H20 H 1.0920 -0.1352 0.3982 0.085 Uiso 1 1 calc R . .
C21 C 1.0981(8) -0.0387(9) 0.4459(4) 0.068(3) Uani 1 1 d . . .
C22 C 1.1131(8) 0.0555(9) 0.4538(4) 0.074(3) Uani 1 1 d . . .
H22 H 1.1141 0.0776 0.4826 0.089 Uiso 1 1 calc R . .
C23 C 1.1267(7) 0.1171(8) 0.4193(4) 0.063(3) Uani 1 1 d . . .
H23 H 1.1333 0.1808 0.4250 0.076 Uiso 1 1 calc R . .
C25 C 1.0517(7) 0.1806(7) 0.2335(3) 0.058(3) Uani 1 1 d . . .
C26 C 0.9738(8) 0.2349(8) 0.2367(4) 0.074(3) Uani 1 1 d . . .
H26 H 0.9642 0.2710 0.2617 0.089 Uiso 1 1 calc R . .
C27 C 0.9083(9) 0.2371(9) 0.2029(4) 0.083(4) Uani 1 1 d . . .
H27 H 0.8557 0.2753 0.2050 0.100 Uiso 1 1 calc R . .
C30 C 1.0648(8) 0.1250(8) 0.1966(3) 0.066(3) Uani 1 1 d . . .
H30 H 1.1178 0.0874 0.1942 0.079 Uiso 1 1 calc R . .
N1 N 1.1490(5) 0.3522(5) 0.3419(2) 0.052(2) Uani 1 1 d . . .
N2 N 1.3192(6) 0.1210(6) 0.2682(2) 0.054(2) Uani 1 1 d . . .
N3 N 1.1477(5) 0.1493(6) 0.3418(3) 0.053(2) Uani 1 1 d . . .
N4 N 1.1211(6) 0.1808(6) 0.2681(2) 0.053(2) Uani 1 1 d . . .
O1 O 0.9073(6) 0.4158(6) 0.4828(3) 0.092(3) Uani 1 1 d . . .
O2 O 1.3103(7) -0.1469(7) 0.1331(4) 0.113(3) Uani 1 1 d . . .
Cl1 Cl 1.2500 0.2500 0.18697(10) 0.0585(8) Uani 1 2 d S . .
Ru1 Ru 1.2500 0.2500 0.34184(3) 0.0429(3) Uani 1 2 d S . .
Ru2 Ru 1.2500 0.2500 0.26529(3) 0.0422(3) Uani 1 2 d S . .

loop_
_atom_site_aniso_label
_atom_site_aniso_U_11
_atom_site_aniso_U_22
_atom_site_aniso_U_33
_atom_site_aniso_U_23
_atom_site_aniso_U_13
_atom_site_aniso_U_12
C8 0.104(13) 0.152(15) 0.119(12) 0.015(11) 0.044(10) 0.026(12)
C14 0.066(7) 0.081(8) 0.067(7) -0.019(6) 0.003(5) 0.008(7)
C24 0.159(15) 0.087(12) 0.129(13) 0.045(10) -0.010(12) -0.022(11)
C28 0.073(8) 0.067(8) 0.085(8) 0.007(7) -0.022(7) -0.006(7)
C29 0.092(8) 0.054(7) 0.072(7) -0.007(6) -0.015(6) -0.007(6)
C31 0.167(16) 0.103(12) 0.110(12) -0.007(9) -0.068(11) -0.020(11)
O5 0.116(7) 0.080(6) 0.078(6) 0.036(5) 0.011(5) 0.000(5)
O6 0.114(7) 0.092(7) 0.135(9) -0.001(6) -0.070(7) 0.007(6)
C1 0.057(6) 0.048(6) 0.066(7) 0.001(5) 0.003(5) 0.011(5)
C2 0.064(7) 0.046(6) 0.052(6) -0.004(5) 0.005(5) 0.003(5)
C3 0.066(7) 0.081(8) 0.054(6) -0.003(5) -0.003(5) 0.006(6)
C4 0.051(6) 0.086(9) 0.076(8) 0.002(6) 0.007(5) -0.002(6)
C5 0.073(8) 0.061(7) 0.073(8) 0.003(6) 0.016(6) 0.003(6)
C6 0.077(8) 0.080(8) 0.066(7) -0.010(6) 0.002(6) -0.007(7)
C7 0.062(6) 0.061(7) 0.058(7) -0.001(5) 0.004(5) 0.007(5)
C10 0.054(6) 0.053(6) 0.065(7) -0.004(5) -0.005(5) 0.010(5)
C11 0.100(10) 0.050(7) 0.082(8) -0.003(6) 0.012(6) -0.004(7)
C12 0.082(9) 0.053(7) 0.117(11) -0.020(7) 0.013(8) -0.009(6)
C13 0.067(7) 0.068(8) 0.093(9) -0.019(7) -0.004(7) 0.006(6)
C15 0.055(6) 0.065(7) 0.069(7) -0.015(6) 0.004(5) -0.005(5)
C16 0.108(12) 0.162(16) 0.104(12) -0.059(11) 0.008(9) 0.024(11)
C17 0.051(6) 0.054(6) 0.065(7) 0.005(5) -0.003(5) -0.007(5)
C18 0.056(6) 0.058(7) 0.045(5) 0.001(5) 0.004(4) -0.003(5)
C19 0.094(8) 0.061(7) 0.052(6) -0.005(5) -0.002(5) -0.005(6)
C20 0.086(8) 0.048(6) 0.078(8) 0.006(6) -0.004(6) 0.001(6)
C21 0.065(7) 0.072(8) 0.068(7) 0.015(6) 0.001(5) 0.003(6)
C22 0.087(8) 0.067(8) 0.067(7) -0.001(6) 0.011(6) 0.008(7)
C23 0.066(7) 0.061(7) 0.063(7) 0.005(5) -0.001(5) -0.008(6)
C25 0.060(6) 0.046(6) 0.066(7) 0.009(5) -0.002(5) -0.005(5)
C26 0.056(6) 0.092(10) 0.074(7) -0.013(6) -0.005(5) 0.000(6)
C27 0.061(7) 0.078(9) 0.111(11) -0.008(8) -0.013(6) 0.008(7)
C30 0.072(7) 0.055(6) 0.071(7) -0.003(5) -0.018(6) 0.004(6)
N1 0.059(5) 0.050(5) 0.047(5) 0.000(4) 0.006(4) 0.010(4)
N2 0.058(5) 0.049(5) 0.055(5) -0.002(4) 0.000(4) 0.005(4)
N3 0.053(5) 0.058(5) 0.049(5) 0.008(4) -0.003(4) -0.008(4)
N4 0.055(5) 0.050(5) 0.054(5) 0.003(4) -0.003(4) -0.007(4)
O1 0.090(6) 0.104(7) 0.081(6) -0.011(5) 0.033(5) 0.002(6)
O2 0.098(7) 0.108(7) 0.133(9) -0.068(7) -0.002(6) -0.009(6)
Cl1 0.069(2) 0.065(2) 0.0422(15) 0.000 0.000 0.000(2)
Ru1 0.0452(6) 0.0418(6) 0.0418(6) 0.000 0.000 0.0000(6)
Ru2 0.0452(6) 0.0419(6) 0.0394(5) 0.000 0.000 -0.0001(5)

loop_
_atom_type_symbol
_atom_type_description
_atom_type_scat_dispersion_real
_atom_type_scat_dispersion_imag
_atom_type_scat_source
C C 0.0033 0.0016 'International Tables Vol C Tables 4.2.6.8 and 6.1.1.4'
H H 0.0000 0.0000 'International Tables Vol C Tables 4.2.6.8 and 6.1.1.4'
N N 0.0061 0.0033 'International Tables Vol C Tables 4.2.6.8 and 6.1.1.4'
O O 0.0106 0.0060 'International Tables Vol C Tables 4.2.6.8 and 6.1.1.4'
Cl Cl 0.1484 0.1585 'International Tables Vol C Tables 4.2.6.8 and 6.1.1.4'
Ru Ru -1.2594 0.8363 'International Tables Vol C Tables 4.2.6.8 and 6.1.1.4'

loop_
_geom_angle_atom_site_label_1
_geom_angle_atom_site_label_2
_geom_angle_atom_site_label_3
_geom_angle
_geom_angle_site_symmetry_1
_geom_angle_site_symmetry_3
_geom_angle_publ_flag
C13 C14 C15 120.5(11) . . ?
C29 C28 C27 120.6(11) . . ?
C29 C28 O6 123.6(12) . . ?
C27 C28 O6 115.8(12) . . ?
C28 C29 C30 120.2(11) . . ?
C21 O5 C24 116.3(11) . . ?
C31 O6 C28 118.6(11) . . ?
N2 C1 N1 122.2(9) 2_755 . ?
C3 C2 C7 117.9(9) . . ?
C3 C2 N1 122.8(9) . . ?
C7 C2 N1 119.4(9) . . ?
C2 C3 C4 122.0(10) . . ?
C5 C4 C3 119.5(11) . . ?
C4 C5 O1 125.7(12) . . ?
C4 C5 C6 119.3(10) . . ?
O1 C5 C6 115.0(11) . . ?
C7 C6 C5 120.7(11) . . ?
C6 C7 C2 120.6(10) . . ?
C11 C10 C15 119.9(10) . . ?
C11 C10 N2 120.1(9) . . ?
C15 C10 N2 119.9(9) . . ?
C10 C11 C12 120.4(11) . . ?
C13 C12 C11 119.0(12) . . ?
C14 C13 C12 120.8(11) . . ?
C14 C13 O2 123.3(12) . . ?
C12 C13 O2 115.8(12) . . ?
C14 C15 C10 119.2(11) . . ?
N4 C17 N3 121.5(9) . . ?
C19 C18 C23 118.0(9) . . ?
C19 C18 N3 123.1(9) . . ?
C23 C18 N3 118.9(9) . . ?
C18 C19 C20 121.5(10) . . ?
C21 C20 C19 119.5(11) . . ?
C20 C21 O5 125.4(12) . . ?
C20 C21 C22 119.5(11) . . ?
O5 C21 C22 115.1(11) . . ?
C21 C22 C23 120.5(11) . . ?
C22 C23 C18 120.7(11) . . ?
C26 C25 C30 119.6(10) . . ?
C26 C25 N4 120.5(10) . . ?
C30 C25 N4 119.9(9) . . ?
C25 C26 C27 120.7(11) . . ?
C28 C27 C26 119.3(12) . . ?
C25 C30 C29 119.6(11) . . ?
C1 N1 C2 117.5(8) . . ?
C1 N1 Ru1 117.0(6) . . ?
C2 N1 Ru1 125.3(6) . . ?
C1 N2 C10 116.4(8) 2_755 . ?
C1 N2 Ru2 118.2(7) 2_755 . ?
C10 N2 Ru2 125.2(6) . . ?
C17 N3 C18 116.7(8) . . ?
C17 N3 Ru1 117.5(6) . . ?
C18 N3 Ru1 125.6(6) . . ?
C17 N4 C25 116.3(8) . . ?
C17 N4 Ru2 118.5(6) . . ?
C25 N4 Ru2 125.0(6) . . ?
C5 O1 C8 116.2(11) . . ?
C16 O2 C13 118.4(11) . . ?
N3 Ru1 N3 179.9(5) . 2_755 ?
N3 Ru1 N1 90.1(3) . 2_755 ?
N3 Ru1 N1 89.9(3) 2_755 2_755 ?
N3 Ru1 N1 89.9(3) . . ?
N3 Ru1 N1 90.1(3) 2_755 . ?
N1 Ru1 N1 179.9(4) 2_755 . ?
N3 Ru1 Ru2 90.0(2) . . ?
N3 Ru1 Ru2 90.0(2) 2_755 . ?
N1 Ru1 Ru2 90.0(2) 2_755 . ?
N1 Ru1 Ru2 90.0(2) . . ?
N4 Ru2 N4 175.3(4) 2_755 . ?
N4 Ru2 N2 89.9(3) 2_755 2_755 ?
N4 Ru2 N2 89.9(3) . 2_755 ?
N4 Ru2 N2 89.9(3) 2_755 . ?
N4 Ru2 N2 89.9(3) . . ?
N2 Ru2 N2 175.2(4) 2_755 . ?
N4 Ru2 Ru1 87.7(2) 2_755 . ?
N4 Ru2 Ru1 87.7(2) . . ?
N2 Ru2 Ru1 87.6(2) 2_755 . ?
N2 Ru2 Ru1 87.6(2) . . ?
N4 Ru2 Cl1 92.3(2) 2_755 . ?
N4 Ru2 Cl1 92.3(2) . . ?
N2 Ru2 Cl1 92.4(2) 2_755 . ?
N2 Ru2 Cl1 92.4(2) . . ?
Ru1 Ru2 Cl1 180.000(1) . . ?

loop_
_geom_bond_atom_site_label_1
_geom_bond_atom_site_label_2
_geom_bond_distance
_geom_bond_site_symmetry_2
_geom_bond_publ_flag
C8 O1 1.413(16) . ?
C14 C13 1.353(16) . ?
C14 C15 1.391(14) . ?
C24 O5 1.413(16) . ?
C28 C29 1.352(16) . ?
C28 C27 1.376(16) . ?
C28 O6 1.404(13) . ?
C29 C30 1.390(14) . ?
C31 O6 1.376(16) . ?
O5 C21 1.374(12) . ?
C1 N2 1.312(11) 2_755 ?
C1 N1 1.338(12) . ?
C2 C3 1.361(14) . ?
C2 C7 1.399(14) . ?
C2 N1 1.400(12) . ?
C3 C4 1.410(14) . ?
C4 C5 1.364(15) . ?
C5 O1 1.378(12) . ?
C5 C6 1.389(16) . ?
C6 C7 1.381(14) . ?
C10 C11 1.365(15) . ?
C10 C15 1.394(13) . ?
C10 N2 1.450(12) . ?
C11 C12 1.397(15) . ?
C12 C13 1.381(16) . ?
C13 O2 1.405(14) . ?
C16 O2 1.373(16) . ?
C17 N4 1.318(11) . ?
C17 N3 1.338(12) . ?
C18 C19 1.356(14) . ?
C18 C23 1.402(14) . ?
C18 N3 1.409(12) . ?
C19 C20 1.420(14) . ?
C20 C21 1.365(15) . ?
C21 C22 1.381(16) . ?
C22 C23 1.382(15) . ?
C25 C26 1.357(14) . ?
C25 C30 1.386(13) . ?
C25 N4 1.445(12) . ?
C26 C27 1.388(15) . ?
N1 Ru1 2.049(7) . ?
N2 C1 1.312(11) 2_755 ?
N2 Ru2 2.089(8) . ?
N3 Ru1 2.047(8) . ?
N4 Ru2 2.087(8) . ?
Cl1 Ru2 2.382(3) . ?
Ru1 N3 2.047(8) 2_755 ?
Ru1 N1 2.049(8) 2_755 ?
Ru1 Ru2 2.3284(13) . ?
Ru2 N4 2.087(8) 2_755 ?
Ru2 N2 2.089(8) 2_755 ?
